data_2209051
loop_
_publ_author_name
'E. Yang'
'Yi Zheng'
'Gu-Yong Chen'

_publ_section_title
<i>catena</i>-Poly[[(di-2-pyridylamine-\k^2^<i>N</i>,<i>N</i>')copper(II)]-\m-benzene-1,4-dicarboxylato-\k^4^<i>O</i>,<i>O</i>':<i>O</i>'',<i>O</i>''']
_journal_coeditor_code XU2023
_journal_issue 5
_journal_name_full 'Acta Crystallographica Section E'
_journal_page_first m1079
_journal_page_last m1080
_journal_paper_doi 10.1107/S1600536806013717
_journal_volume 62
_journal_year 2006
_chemical_formula_iupac '[Cu (C8 H4 O4) (C10 H9 N3)]'
_chemical_formula_moiety 'C18 H13 Cu N3 O4'
_chemical_formula_sum 'C18 H13 Cu N3 O4'
_chemical_formula_weight 398.86
_chemical_name_systematic
;
catena-Poly[[(di-2-pyridylamine-\k^2^N,N')copper(II)]-\m-benzene-1,4-
dicarboxylato-\k^4^O,O':O'',O''']
;
_space_group_IT_number 14
_symmetry_cell_setting monoclinic
_symmetry_space_group_name_Hall '-P 2ybc'
_symmetry_space_group_name_H-M 'P 1 21/c 1'
_atom_sites_solution_hydrogens geom
_atom_sites_solution_primary direct
_atom_sites_solution_secondary difmap
_audit_creation_method SHELXL97
_cell_angle_alpha 90.00
_cell_angle_beta 96.066(4)
_cell_angle_gamma 90.00
_cell_formula_units_Z 4
_cell_length_a 7.6403(6)
_cell_length_b 21.103(2)
_cell_length_c 9.8015(8)
_cell_measurement_reflns_used 3458
_cell_measurement_temperature 293(2)
_cell_measurement_theta_max 27.5
_cell_measurement_theta_min 3.3
_cell_volume 1571.5(2)
_computing_cell_refinement 'SAINT (Siemens, 1996)'
_computing_data_collection 'SMART (Siemens, 1996)'
_computing_data_reduction SAINT
_computing_molecular_graphics SHELXTL
_computing_publication_material SHELXTL
_computing_structure_refinement SHELXTL
_computing_structure_solution 'SHELXTL (Bruker, 1997)'
_diffrn_ambient_temperature 293(2)
_diffrn_measured_fraction_theta_full 1.00
_diffrn_measured_fraction_theta_max 1.00
_diffrn_measurement_device_type 'Siemens SMART CCD area-detector'
_diffrn_measurement_method '\f and \w'
_diffrn_radiation_monochromator graphite
_diffrn_radiation_source 'fine-focus sealed tube'
_diffrn_radiation_type MoK\a
_diffrn_radiation_wavelength 0.71073
_diffrn_reflns_av_R_equivalents 0.035
_diffrn_reflns_av_sigmaI/netI 0.035
_diffrn_reflns_limit_h_max 9
_diffrn_reflns_limit_h_min -9
_diffrn_reflns_limit_k_max 25
_diffrn_reflns_limit_k_min -27
_diffrn_reflns_limit_l_max 12
_diffrn_reflns_limit_l_min -11
_diffrn_reflns_number 12092
_diffrn_reflns_theta_full 27.5
_diffrn_reflns_theta_max 27.5
_diffrn_reflns_theta_min 3.3
_diffrn_standards_interval_count 0
_diffrn_standards_interval_time 0
_diffrn_standards_number 0
_exptl_absorpt_coefficient_mu 1.421
_exptl_absorpt_correction_T_max 0.810
_exptl_absorpt_correction_T_min 0.743
_exptl_absorpt_correction_type multi-scan
_exptl_absorpt_process_details '(SADABS; Sheldrick, 1996)'
_exptl_crystal_colour blue
_exptl_crystal_density_diffrn 1.686
_exptl_crystal_density_method 'not measured'
_exptl_crystal_description Prism
_exptl_crystal_F_000 812
_exptl_crystal_size_max 0.20
_exptl_crystal_size_mid 0.15
_exptl_crystal_size_min 0.15
_refine_diff_density_max 0.40
_refine_diff_density_min -0.56
_refine_ls_extinction_method none
_refine_ls_goodness_of_fit_ref 1.089
_refine_ls_hydrogen_treatment constr
_refine_ls_matrix_type full
_refine_ls_number_parameters 235
_refine_ls_number_reflns 3592
_refine_ls_number_restraints 0
_refine_ls_restrained_S_all 1.089
_refine_ls_R_factor_gt 0.046
_refine_ls_shift/su_max 0.004
_refine_ls_shift/su_mean 0.002
_refine_ls_structure_factor_coef Fsqd
_refine_ls_weighting_details 'calc w = 1/[\s^2^(Fo^2^)+(0.0517P)^2^+2.0459P] where P=(Fo^2^+2Fc^2^)/3'
_refine_ls_weighting_scheme calc
_refine_ls_wR_factor_gt 0.111
_refine_ls_wR_factor_ref 0.118
_reflns_number_gt 3069
_reflns_number_total 3592
_reflns_threshold_expression I>2\s(I)
_cod_data_source_file xu2023.cif
_cod_data_source_block I
_cod_depositor_comments
;
The following automatic conversions were performed:
'_symmetry_cell_setting' value 'Monoclinic' changed to 'monoclinic'
according to '/home/saulius/struct/CIF-dictionaries/cif_core.dic'
dictionary named 'cif_core.dic' version 2.4.1 from 2010-06-29.

Automatic conversion script
Id: cif_fix_enum 1527 2010-12-29 10:47:43Z saulius 

The following automatic conversions were performed:

'_symmetry_cell_setting' value 'Monoclinic' changed to 'monoclinic'
according to /home/saulius/struct/CIF-dictionaries/cif_core.dic
dictionary named 'cif_core.dic' version 2.4.1 from 2010-06-29.

Automatic conversion script
Id: cif_fix_values 1715 2011-07-08 13:25:40Z adriana 
;
_cod_original_sg_symbol_H-M 'P 21/c'
_cod_database_code 2209051
_cod_database_fobs_code 2209051

loop_
_symmetry_equiv_pos_as_xyz
'x, y, z'
'-x, y+1/2, -z+1/2'
'-x, -y, -z'
'x, -y-1/2, z-1/2'

loop_
_atom_site_type_symbol
_atom_site_label
_atom_site_fract_x
_atom_site_fract_y
_atom_site_fract_z
_atom_site_U_iso_or_equiv
_atom_site_adp_type
_atom_site_calc_flag
_atom_site_refinement_flags
_atom_site_occupancy
Cu Cu1 0.25572(5) 0.116505(16) 0.38925(4) 0.02209(13) Uani d . 1
O O1 -0.0157(3) 0.12012(9) 0.3243(2) 0.0222(4) Uani d . 1
O O2 0.1738(3) 0.14667(10) 0.1808(2) 0.0259(5) Uani d . 1
O O3 -0.4875(3) 0.35281(10) -0.0934(2) 0.0249(5) Uani d . 1
O O4 -0.6954(3) 0.28397(10) -0.0652(2) 0.0267(5) Uani d . 1
N N1 0.2932(3) 0.02495(11) 0.3389(3) 0.0226(5) Uani d . 1
N N2 0.2364(3) 0.09214(12) 0.5893(3) 0.0230(5) Uani d . 1
N N3 0.2063(4) -0.01806(12) 0.5442(3) 0.0292(6) Uani d . 1
H H3A 0.1701 -0.0525 0.5788 0.035 Uiso calc R 1
C C1 0.3437(5) 0.01398(16) 0.2128(3) 0.0321(7) Uani d . 1
H H1A 0.3767 0.0485 0.1623 0.039 Uiso calc R 1
C C2 0.3490(5) -0.04477(18) 0.1554(4) 0.0420(9) Uani d . 1
H H2A 0.3862 -0.0503 0.0688 0.050 Uiso calc R 1
C C3 0.2970(5) -0.09633(17) 0.2302(4) 0.0422(9) Uani d . 1
H H3B 0.2950 -0.1369 0.1927 0.051 Uiso calc R 1
C C4 0.2490(5) -0.08689(15) 0.3588(4) 0.0331(8) Uani d . 1
H H4A 0.2152 -0.1209 0.4103 0.040 Uiso calc R 1
C C5 0.2513(4) -0.02532(14) 0.4125(3) 0.0233(6) Uani d . 1
C C6 0.2359(5) 0.13947(16) 0.6836(3) 0.0312(7) Uani d . 1
H H6A 0.2571 0.1806 0.6558 0.037 Uiso calc R 1
C C7 0.2058(5) 0.12964(17) 0.8176(3) 0.0343(8) Uani d . 1
H H7A 0.2095 0.1632 0.8792 0.041 Uiso calc R 1
C C8 0.1702(5) 0.06950(18) 0.8587(4) 0.0376(8) Uani d . 1
H H8A 0.1441 0.0620 0.9478 0.045 Uiso calc R 1
C C9 0.1734(5) 0.02061(16) 0.7677(3) 0.0330(7) Uani d . 1
H H9A 0.1532 -0.0207 0.7951 0.040 Uiso calc R 1
C C10 0.2075(4) 0.03332(14) 0.6320(3) 0.0231(6) Uani d . 1
C C11 -0.1278(4) 0.17673(13) 0.1222(3) 0.0192(6) Uani d . 1
C C12 -0.3020(4) 0.16401(13) 0.1389(3) 0.0223(6) Uani d . 1
H H12A -0.3293 0.1307 0.1950 0.027 Uiso calc R 1
C C13 -0.4366(4) 0.20061(14) 0.0727(3) 0.0233(6) Uani d . 1
H H13A -0.5535 0.1916 0.0836 0.028 Uiso calc R 1
C C14 -0.0867(4) 0.22430(13) 0.0333(3) 0.0230(6) Uani d . 1
H H14A 0.0297 0.2311 0.0173 0.028 Uiso calc R 1
C C15 -0.2198(4) 0.26174(14) -0.0317(3) 0.0239(6) Uani d . 1
H H15A -0.1922 0.2942 -0.0898 0.029 Uiso calc R 1
C C16 -0.3949(4) 0.25084(13) -0.0102(3) 0.0208(6) Uani d . 1
C C17 0.0183(4) 0.14511(13) 0.2116(3) 0.0201(6) Uani d . 1
C C18 -0.5348(4) 0.29766(13) -0.0619(3) 0.0213(6) Uani d . 1

loop_
_atom_site_aniso_label
_atom_site_aniso_U_11
_atom_site_aniso_U_22
_atom_site_aniso_U_33
_atom_site_aniso_U_12
_atom_site_aniso_U_13
_atom_site_aniso_U_23
Cu1 0.0217(2) 0.0203(2) 0.0237(2) -0.00095(13) 0.00026(14) 0.00055(14)
O1 0.0201(10) 0.0228(10) 0.0233(11) 0.0009(8) 0.0005(8) 0.0046(8)
O2 0.0189(10) 0.0316(11) 0.0271(12) 0.0021(8) 0.0027(9) 0.0062(9)
O3 0.0231(11) 0.0218(10) 0.0294(12) 0.0025(8) 0.0004(9) 0.0025(9)
O4 0.0204(10) 0.0231(10) 0.0360(13) 0.0010(8) 0.0005(9) 0.0009(9)
N1 0.0244(13) 0.0212(12) 0.0220(13) 0.0001(10) 0.0015(10) -0.0015(10)
N2 0.0261(13) 0.0220(12) 0.0207(13) -0.0005(10) 0.0016(10) -0.0014(10)
N3 0.0419(16) 0.0224(13) 0.0234(14) -0.0059(11) 0.0032(12) 0.0013(10)
C1 0.0360(18) 0.0336(17) 0.0280(17) 0.0009(14) 0.0089(14) -0.0024(13)
C2 0.049(2) 0.043(2) 0.034(2) 0.0080(17) 0.0058(17) -0.0104(16)
C3 0.050(2) 0.0270(17) 0.047(2) 0.0091(16) -0.0065(18) -0.0128(16)
C4 0.0408(19) 0.0184(15) 0.0375(19) 0.0011(13) -0.0081(15) -0.0009(13)
C5 0.0212(14) 0.0209(14) 0.0262(16) 0.0009(11) -0.0044(12) 0.0010(11)
C6 0.0405(19) 0.0251(15) 0.0280(17) -0.0019(13) 0.0038(14) -0.0064(13)
C7 0.0369(19) 0.0420(19) 0.0241(17) -0.0026(15) 0.0041(14) -0.0105(14)
C8 0.042(2) 0.050(2) 0.0202(16) -0.0028(16) 0.0036(14) 0.0013(15)
C9 0.0379(19) 0.0342(17) 0.0261(17) -0.0058(14) 0.0003(14) 0.0080(13)
C10 0.0234(14) 0.0237(14) 0.0212(15) -0.0010(11) -0.0017(12) 0.0024(11)
C11 0.0189(14) 0.0203(13) 0.0178(14) 0.0018(10) -0.0002(11) -0.0005(10)
C12 0.0231(14) 0.0220(14) 0.0215(15) -0.0039(11) 0.0005(12) 0.0061(11)
C13 0.0193(14) 0.0229(14) 0.0277(16) -0.0023(11) 0.0028(12) 0.0006(12)
C14 0.0199(14) 0.0246(14) 0.0250(15) 0.0009(11) 0.0055(12) -0.0003(11)
C15 0.0248(15) 0.0223(14) 0.0254(16) 0.0027(11) 0.0060(12) 0.0038(11)
C16 0.0205(14) 0.0215(13) 0.0200(14) 0.0025(11) 0.0004(11) -0.0011(11)
C17 0.0209(14) 0.0172(13) 0.0217(14) 0.0005(10) 0.0000(11) -0.0012(10)
C18 0.0219(14) 0.0213(13) 0.0204(14) 0.0034(11) 0.0018(11) -0.0015(11)

loop_
_atom_type_symbol
_atom_type_description
_atom_type_scat_dispersion_real
_atom_type_scat_dispersion_imag
_atom_type_scat_source
C C 0.0033 0.0016 'International Tables Vol C Tables 4.2.6.8 and 6.1.1.4'
H H 0.0000 0.0000 'International Tables Vol C Tables 4.2.6.8 and 6.1.1.4'
Cu Cu 0.3201 1.2651 'International Tables Vol C Tables 4.2.6.8 and 6.1.1.4'
N N 0.0061 0.0033 'International Tables Vol C Tables 4.2.6.8 and 6.1.1.4'
O O 0.0106 0.0060 'International Tables Vol C Tables 4.2.6.8 and 6.1.1.4'

loop_
_geom_angle_atom_site_label_1
_geom_angle_atom_site_label_2
_geom_angle_atom_site_label_3
_geom_angle_site_symmetry_1
_geom_angle_site_symmetry_3
_geom_angle
N1 Cu1 N2 . . 91.17(10)
N1 Cu1 O3 . 4_666 99.36(9)
N2 Cu1 O3 . 4_666 99.48(9)
N1 Cu1 O1 . . 96.96(9)
N2 Cu1 O1 . . 97.50(9)
O3 Cu1 O1 4_666 . 156.12(8)
N1 Cu1 O2 . . 94.85(9)
N2 Cu1 O2 . . 158.95(9)
O3 Cu1 O2 4_666 . 99.41(8)
O1 Cu1 O2 . . 61.78(8)
N1 Cu1 O4 . 4_666 161.58(9)
N2 Cu1 O4 . 4_666 94.26(9)
O3 Cu1 O4 4_666 4_666 62.39(8)
O1 Cu1 O4 . 4_666 99.76(8)
O2 Cu1 O4 . 4_666 86.33(8)
N1 Cu1 C18 . 4_666 130.75(10)
N2 Cu1 C18 . 4_666 96.39(10)
O3 Cu1 C18 4_666 4_666 31.39(9)
O1 Cu1 C18 . 4_666 129.75(9)
O2 Cu1 C18 . 4_666 94.89(9)
O4 Cu1 C18 4_666 4_666 31.08(9)
N1 Cu1 C17 . . 100.07(9)
N2 Cu1 C17 . . 128.23(10)
O3 Cu1 C17 4_666 . 127.50(9)
O1 Cu1 C17 . . 31.31(9)
O2 Cu1 C17 . . 30.77(9)
O4 Cu1 C17 4_666 . 90.35(9)
C18 Cu1 C17 4_666 . 112.24(9)
C17 O1 Cu1 . . 89.59(17)
C17 O2 Cu1 . . 87.29(17)
C18 O3 Cu1 . 4_465 90.87(17)
C18 O4 Cu1 . 4_465 85.93(17)
C5 N1 C1 . . 117.6(3)
C5 N1 Cu1 . . 125.2(2)
C1 N1 Cu1 . . 116.6(2)
C10 N2 C6 . . 117.2(3)
C10 N2 Cu1 . . 124.4(2)
C6 N2 Cu1 . . 118.1(2)
C5 N3 C10 . . 133.1(3)
C5 N3 H3A . . 113.4
C10 N3 H3A . . 113.4
N1 C1 C2 . . 123.8(3)
N1 C1 H1A . . 118.1
C2 C1 H1A . . 118.1
C1 C2 C3 . . 118.1(4)
C1 C2 H2A . . 121.0
C3 C2 H2A . . 121.0
C4 C3 C2 . . 119.4(3)
C4 C3 H3B . . 120.3
C2 C3 H3B . . 120.3
C3 C4 C5 . . 119.2(3)
C3 C4 H4A . . 120.4
C5 C4 H4A . . 120.4
N1 C5 N3 . . 120.9(3)
N1 C5 C4 . . 121.7(3)
N3 C5 C4 . . 117.4(3)
N2 C6 C7 . . 123.5(3)
N2 C6 H6A . . 118.3
C7 C6 H6A . . 118.3
C6 C7 C8 . . 118.7(3)
C6 C7 H7A . . 120.6
C8 C7 H7A . . 120.6
C9 C8 C7 . . 119.4(3)
C9 C8 H8A . . 120.3
C7 C8 H8A . . 120.3
C8 C9 C10 . . 119.4(3)
C8 C9 H9A . . 120.3
C10 C9 H9A . . 120.3
N2 C10 N3 . . 121.5(3)
N2 C10 C9 . . 121.8(3)
N3 C10 C9 . . 116.7(3)
C12 C11 C14 . . 119.9(3)
C12 C11 C17 . . 120.6(3)
C14 C11 C17 . . 119.0(3)
C11 C12 C13 . . 120.7(3)
C11 C12 H12A . . 119.7
C13 C12 H12A . . 119.7
C16 C13 C12 . . 119.4(3)
C16 C13 H13A . . 120.3
C12 C13 H13A . . 120.3
C11 C14 C15 . . 119.8(3)
C11 C14 H14A . . 120.1
C15 C14 H14A . . 120.1
C14 C15 C16 . . 120.3(3)
C14 C15 H15A . . 119.9
C16 C15 H15A . . 119.9
C15 C16 C13 . . 119.7(3)
C15 C16 C18 . . 119.9(3)
C13 C16 C18 . . 119.9(3)
O2 C17 O1 . . 120.2(3)
O2 C17 C11 . . 120.8(3)
O1 C17 C11 . . 118.9(3)
O2 C17 Cu1 . . 61.94(15)
O1 C17 Cu1 . . 59.11(14)
C11 C17 Cu1 . . 166.5(2)
O3 C18 O4 . . 120.5(3)
O3 C18 C16 . . 118.4(3)
O4 C18 C16 . . 121.0(3)
O3 C18 Cu1 . 4_465 57.74(14)
O4 C18 Cu1 . 4_465 62.99(15)
C16 C18 Cu1 . 4_465 170.3(2)

loop_
_geom_bond_atom_site_label_1
_geom_bond_atom_site_label_2
_geom_bond_site_symmetry_2
_geom_bond_distance
_geom_bond_publ_flag
Cu1 N1 . 2.022(2) yes
Cu1 N2 . 2.047(3) yes
Cu1 O1 . 2.106(2) yes
Cu1 O2 . 2.168(2) yes
Cu1 O3 4_666 2.056(2) yes
Cu1 O4 4_666 2.171(2) yes
Cu1 C18 4_666 2.431(3) ?
Cu1 C17 . 2.454(3) ?
O1 C17 . 1.275(4) ?
O2 C17 . 1.257(3) ?
O3 C18 . 1.266(4) ?
O4 C18 . 1.258(3) ?
N1 C5 . 1.341(4) ?
N1 C1 . 1.353(4) ?
N2 C10 . 1.336(4) ?
N2 C6 . 1.361(4) ?
N3 C5 . 1.379(4) ?
N3 C10 . 1.384(4) ?
N3 H3A . 0.8600 ?
C1 C2 . 1.364(5) ?
C1 H1A . 0.9300 ?
C2 C3 . 1.393(6) ?
C2 H2A . 0.9300 ?
C3 C4 . 1.364(5) ?
C3 H3B . 0.9300 ?
C4 C5 . 1.401(4) ?
C4 H4A . 0.9300 ?
C6 C7 . 1.373(5) ?
C6 H6A . 0.9300 ?
C7 C8 . 1.368(5) ?
C7 H7A . 0.9300 ?
C8 C9 . 1.366(5) ?
C8 H8A . 0.9300 ?
C9 C10 . 1.408(4) ?
C9 H9A . 0.9300 ?
C11 C12 . 1.385(4) ?
C11 C14 . 1.387(4) ?
C11 C17 . 1.500(4) ?
C12 C13 . 1.391(4) ?
C12 H12A . 0.9300 ?
C13 C16 . 1.393(4) ?
C13 H13A . 0.9300 ?
C14 C15 . 1.389(4) ?
C14 H14A . 0.9300 ?
C15 C16 . 1.395(4) ?
C15 H15A . 0.9300 ?
C16 C18 . 1.504(4) ?
